data_7058969
loop_
_publ_author_name
'Br\"ullingen, Eric'
'Neud\"orfl, J\"org-Martin'
'Goldfuss, Bernd'

_publ_section_title
;
 Ligand's electronegativity controls the sense of enantioselectivity in
 BIFOP-X palladium-catalyzed allylic alkylations
;
_journal_issue 39
_journal_name_full 'New Journal of Chemistry'
_journal_page_first 15743
_journal_paper_doi 10.1039/C9NJ02798J
_journal_volume 43
_journal_year 2019
_chemical_absolute_configuration syn
_chemical_formula_sum 'C34 H46 O4'
_chemical_formula_weight 518.71
_space_group_crystal_system orthorhombic
_space_group_IT_number 18
_space_group_name_Hall 'P 2 2ab'
_space_group_name_H-M_alt 'P 21 21 2'
_atom_sites_solution_hydrogens mixed
_audit_creation_method SHELXL-2014/7
_audit_update_record
;
2018-12-20 deposited with the CCDC.	2019-09-09 downloaded from the CCDC.
;
_cell_angle_alpha 90
_cell_angle_beta 90
_cell_angle_gamma 90
_cell_formula_units_Z 2
_cell_length_a 12.2984(6)
_cell_length_b 14.6289(7)
_cell_length_c 7.9467(4)
_cell_measurement_reflns_used 13860
_cell_measurement_temperature 100(2)
_cell_measurement_theta_max 72.192
_cell_measurement_theta_min 6.050
_cell_volume 1429.71(12)
_computing_cell_refinement 'Bruker APEX 3'
_computing_data_collection 'Bruker APEX 3'
_computing_data_reduction 'Bruker APEX 3'
_computing_molecular_graphics 'SCHAKAL99 (E. Keller 1999)'
_computing_publication_material 'PLATON (A. L. Spek 1980-2015)'
_computing_structure_refinement
;
SHELXL-2014/7 (Sheldrick, 2014)
SHELXLE (C. B. Huebschle 2016)'
;
_computing_structure_solution 'SHELXT  (Sheldrick, 2015)'
_diffrn_ambient_temperature 100(2)
_diffrn_measured_fraction_theta_full 0.991
_diffrn_measured_fraction_theta_max 0.988
_diffrn_measurement_device_type 'Bruker D8 Venture'
_diffrn_measurement_method 'phi / omega scans'
_diffrn_radiation_type CuK\a
_diffrn_radiation_wavelength 1.54178
_diffrn_reflns_av_R_equivalents 0.0455
_diffrn_reflns_av_unetI/netI 0.0331
_diffrn_reflns_Laue_measured_fraction_full 0.991
_diffrn_reflns_Laue_measured_fraction_max 0.988
_diffrn_reflns_limit_h_max 11
_diffrn_reflns_limit_h_min -14
_diffrn_reflns_limit_k_max 18
_diffrn_reflns_limit_k_min -17
_diffrn_reflns_limit_l_max 9
_diffrn_reflns_limit_l_min -9
_diffrn_reflns_number 13860
_diffrn_reflns_point_group_measured_fraction_full 0.988
_diffrn_reflns_point_group_measured_fraction_max 0.980
_diffrn_reflns_theta_full 67.679
_diffrn_reflns_theta_max 72.192
_diffrn_reflns_theta_min 6.050
_diffrn_source 'micro focus'
_exptl_absorpt_coefficient_mu 0.602
_exptl_absorpt_correction_T_max 0.7536
_exptl_absorpt_correction_T_min 0.5647
_exptl_absorpt_correction_type multi-scan
_exptl_absorpt_process_details 'Bruker SADABS'
_exptl_crystal_colour colourless
_exptl_crystal_density_diffrn 1.205
_exptl_crystal_description prism
_exptl_crystal_F_000 564
_exptl_crystal_size_max 0.200
_exptl_crystal_size_mid 0.200
_exptl_crystal_size_min 0.200
_refine_diff_density_max 0.370
_refine_diff_density_min -0.314
_refine_diff_density_rms 0.120
_refine_ls_abs_structure_details
;
 Flack x determined using 1117 quotients [(I+)-(I-)]/[(I+)+(I-)]
 (Parsons, Flack and Wagner, Acta Cryst. B69 (2013) 249-259).
;
_refine_ls_abs_structure_Flack 0.22(7)
_refine_ls_extinction_coef 0.031(3)
_refine_ls_extinction_expression Fc^*^=kFc[1+0.001xFc^2^\l^3^/sin(2\q)]^-1/4^
_refine_ls_extinction_method 'SHELXL-2014/7 (Sheldrick 2014'
_refine_ls_goodness_of_fit_ref 1.153
_refine_ls_hydrogen_treatment mixed
_refine_ls_matrix_type full
_refine_ls_number_parameters 185
_refine_ls_number_reflns 2776
_refine_ls_number_restraints 2
_refine_ls_restrained_S_all 1.153
_refine_ls_R_factor_all 0.0377
_refine_ls_R_factor_gt 0.0370
_refine_ls_shift/su_max 0.000
_refine_ls_shift/su_mean 0.000
_refine_ls_structure_factor_coef Fsqd
_refine_ls_weighting_details 'w=1/[\s^2^(Fo^2^)+(0.0607P)^2^+0.1944P] where P=(Fo^2^+2Fc^2^)/3'
_refine_ls_weighting_scheme calc
_refine_ls_wR_factor_gt 0.1005
_refine_ls_wR_factor_ref 0.1014
_reflns_Friedel_coverage 0.709
_reflns_Friedel_fraction_full 0.985
_reflns_Friedel_fraction_max 0.970
_reflns_number_gt 2715
_reflns_number_total 2776
_reflns_threshold_expression 'I > 2\s(I)'
_cod_data_source_file c9nj02798j2.cif
_cod_data_source_block eb127
_cod_database_code 7058969
_shelx_shelxl_version_number 2014/7
_shelx_space_group_comment
;
The symmetry employed for this shelxl refinement is uniquely defined
by the following loop, which should always be used as a source of
symmetry information in preference to the above space-group names.
They are only intended as comments.
;
_shelx_estimated_absorpt_t_min 0.889
_shelx_estimated_absorpt_t_max 0.889

loop_
_space_group_symop_operation_xyz
'x, y, z'
'-x, -y, z'
'x+1/2, -y+1/2, -z'
'-x+1/2, y+1/2, -z'

loop_
_atom_site_label
_atom_site_type_symbol
_atom_site_fract_x
_atom_site_fract_y
_atom_site_fract_z
_atom_site_U_iso_or_equiv
_atom_site_adp_type
_atom_site_occupancy
_atom_site_site_symmetry_order
_atom_site_calc_flag
_atom_site_refinement_flags_posn
_atom_site_refinement_flags_adp
_atom_site_refinement_flags_occupancy
O1 O 0.10838(11) -0.02465(9) 0.57790(17) 0.0203(3) Uani 1 1 d D . .
H1 H 0.041(2) -0.012(3) 0.603(6) 0.025(13) Uiso 0.5 1 d D . P
H1X H 0.109(4) -0.061(3) 0.497(5) 0.022(12) Uiso 0.5 1 d D . P
O2 O -0.09645(11) 0.23860(9) 0.01511(16) 0.0213(3) Uani 1 1 d . . .
C1 C 0.16387(15) 0.05334(12) 0.5113(2) 0.0173(4) Uani 1 1 d . . .
C2 C 0.09340(15) 0.09725(12) 0.3717(2) 0.0159(4) Uani 1 1 d . . .
C3 C 0.01106(15) 0.05086(11) 0.2836(2) 0.0156(4) Uani 1 1 d . . .
C4 C -0.05254(15) 0.09698(12) 0.1628(2) 0.0169(4) Uani 1 1 d . . .
H4 H -0.1077 0.0645 0.1043 0.020 Uiso 1 1 calc R U .
C5 C -0.03629(15) 0.18878(12) 0.1276(2) 0.0170(4) Uani 1 1 d . . .
C6 C -0.18454(17) 0.19289(14) -0.0650(3) 0.0266(5) Uani 1 1 d . . .
H6A H -0.1561 0.1447 -0.1384 0.040 Uiso 1 1 calc R U .
H6B H -0.2262 0.2368 -0.1322 0.040 Uiso 1 1 calc R U .
H6C H -0.2320 0.1657 0.0206 0.040 Uiso 1 1 calc R U .
C7 C 0.04546(15) 0.23533(12) 0.2117(2) 0.0184(4) Uani 1 1 d . . .
H7 H 0.0586 0.2981 0.1883 0.022 Uiso 1 1 calc R U .
C8 C 0.10775(15) 0.18979(12) 0.3299(2) 0.0182(4) Uani 1 1 d . . .
H8 H 0.1634 0.2230 0.3860 0.022 Uiso 1 1 calc R U .
C9 C 0.28359(16) 0.02312(13) 0.4533(3) 0.0209(4) Uani 1 1 d . . .
C10 C 0.35685(17) 0.06995(14) 0.5883(3) 0.0250(5) Uani 1 1 d . . .
H10 H 0.4348 0.0755 0.5539 0.030 Uiso 1 1 calc R U .
C11 C 0.29972(17) 0.16253(13) 0.6128(3) 0.0234(4) Uani 1 1 d . . .
H11A H 0.2959 0.1988 0.5077 0.028 Uiso 1 1 calc R U .
H11B H 0.3325 0.1994 0.7041 0.028 Uiso 1 1 calc R U .
C12 C 0.18887(16) 0.12066(12) 0.6626(2) 0.0199(4) Uani 1 1 d . . .
C13 C 0.22748(19) 0.06207(14) 0.8141(2) 0.0269(5) Uani 1 1 d . . .
H13A H 0.2317 0.0996 0.9176 0.032 Uiso 1 1 calc R U .
H13B H 0.1771 0.0104 0.8340 0.032 Uiso 1 1 calc R U .
C14 C 0.34100(19) 0.02700(15) 0.7633(3) 0.0306(5) Uani 1 1 d . . .
H14A H 0.3974 0.0482 0.8432 0.037 Uiso 1 1 calc R U .
H14B H 0.3426 -0.0406 0.7575 0.037 Uiso 1 1 calc R U .
C15 C 0.09625(18) 0.18298(14) 0.7176(3) 0.0255(4) Uani 1 1 d . . .
H15A H 0.1186 0.2179 0.8170 0.038 Uiso 1 1 calc R U .
H15B H 0.0323 0.1459 0.7452 0.038 Uiso 1 1 calc R U .
H15C H 0.0782 0.2252 0.6260 0.038 Uiso 1 1 calc R U .
C16 C 0.29710(18) -0.08115(13) 0.4478(3) 0.0269(5) Uani 1 1 d . . .
H16A H 0.2498 -0.1066 0.3603 0.040 Uiso 1 1 calc R U .
H16B H 0.2772 -0.1072 0.5572 0.040 Uiso 1 1 calc R U .
H16C H 0.3730 -0.0963 0.4224 0.040 Uiso 1 1 calc R U .
C17 C 0.31565(17) 0.05871(14) 0.2786(3) 0.0270(5) Uani 1 1 d . . .
H17A H 0.3890 0.0374 0.2507 0.041 Uiso 1 1 calc R U .
H17B H 0.3144 0.1257 0.2789 0.041 Uiso 1 1 calc R U .
H17C H 0.2640 0.0358 0.1947 0.041 Uiso 1 1 calc R U .

loop_
_atom_site_aniso_label
_atom_site_aniso_U_11
_atom_site_aniso_U_22
_atom_site_aniso_U_33
_atom_site_aniso_U_23
_atom_site_aniso_U_13
_atom_site_aniso_U_12
O1 0.0208(7) 0.0189(7) 0.0213(7) 0.0035(5) -0.0021(5) -0.0049(5)
O2 0.0218(7) 0.0198(7) 0.0223(7) 0.0027(5) -0.0043(5) 0.0018(5)
C1 0.0167(9) 0.0165(8) 0.0188(9) 0.0022(7) -0.0007(7) -0.0023(7)
C2 0.0132(9) 0.0183(8) 0.0162(8) -0.0005(6) 0.0017(7) 0.0004(7)
C3 0.0136(8) 0.0168(9) 0.0164(8) 0.0002(6) 0.0026(6) -0.0005(6)
C4 0.0144(9) 0.0193(8) 0.0171(8) -0.0007(7) 0.0004(7) -0.0003(7)
C5 0.0179(10) 0.0189(8) 0.0142(8) 0.0009(6) 0.0015(6) 0.0026(7)
C6 0.0236(11) 0.0264(9) 0.0298(10) 0.0059(8) -0.0086(9) -0.0007(8)
C7 0.0190(10) 0.0159(8) 0.0204(9) 0.0022(7) 0.0018(7) -0.0002(7)
C8 0.0158(9) 0.0191(9) 0.0198(9) -0.0012(7) 0.0007(7) -0.0014(7)
C9 0.0158(9) 0.0215(9) 0.0253(10) 0.0009(7) -0.0028(7) 0.0012(7)
C10 0.0165(10) 0.0262(9) 0.0322(11) 0.0017(8) -0.0066(8) -0.0014(8)
C11 0.0211(10) 0.0234(9) 0.0256(10) 0.0004(7) -0.0060(7) -0.0048(8)
C12 0.0210(10) 0.0193(8) 0.0193(9) 0.0008(7) -0.0031(8) -0.0036(7)
C13 0.0365(13) 0.0259(10) 0.0182(10) 0.0034(7) -0.0084(8) -0.0056(8)
C14 0.0332(12) 0.0293(10) 0.0293(11) 0.0025(9) -0.0134(9) 0.0002(9)
C15 0.0285(11) 0.0257(9) 0.0222(9) -0.0043(8) 0.0021(8) -0.0036(8)
C16 0.0240(11) 0.0240(10) 0.0327(11) -0.0016(8) -0.0044(8) 0.0052(8)
C17 0.0213(11) 0.0332(10) 0.0266(10) 0.0031(8) 0.0028(8) 0.0051(8)

loop_
_atom_type_symbol
_atom_type_description
_atom_type_scat_dispersion_real
_atom_type_scat_dispersion_imag
_atom_type_scat_source
C C 0.0181 0.0091 'International Tables Vol C Tables 4.2.6.8 and 6.1.1.4'
H H 0.0000 0.0000 'International Tables Vol C Tables 4.2.6.8 and 6.1.1.4'
O O 0.0492 0.0322 'International Tables Vol C Tables 4.2.6.8 and 6.1.1.4'

loop_
_geom_angle_atom_site_label_1
_geom_angle_atom_site_label_2
_geom_angle_atom_site_label_3
_geom_angle
_geom_angle_site_symmetry_3
C1 O1 H1 112(3) .
C1 O1 H1X 103(3) .
H1 O1 H1X 108(5) .
C5 O2 C6 116.92(14) .
O1 C1 C2 109.21(15) .
O1 C1 C12 107.93(14) .
C2 C1 C12 113.25(14) .
O1 C1 C9 108.91(14) .
C2 C1 C9 114.97(15) .
C12 C1 C9 102.19(15) .
C8 C2 C3 115.95(16) .
C8 C2 C1 119.95(16) .
C3 C2 C1 124.07(15) .
C2 C3 C4 120.51(15) .
C2 C3 C3 127.18(17) 2
C4 C3 C3 111.77(15) 2
C5 C4 C3 121.40(17) .
C5 C4 H4 119.3 .
C3 C4 H4 119.3 .
O2 C5 C7 116.41(15) .
O2 C5 C4 124.68(17) .
C7 C5 C4 118.90(16) .
O2 C6 H6A 109.5 .
O2 C6 H6B 109.5 .
H6A C6 H6B 109.5 .
O2 C6 H6C 109.5 .
H6A C6 H6C 109.5 .
H6B C6 H6C 109.5 .
C8 C7 C5 119.50(16) .
C8 C7 H7 120.2 .
C5 C7 H7 120.2 .
C7 C8 C2 123.73(17) .
C7 C8 H8 118.1 .
C2 C8 H8 118.1 .
C17 C9 C16 106.48(17) .
C17 C9 C10 108.95(16) .
C16 C9 C10 113.18(16) .
C17 C9 C1 113.72(16) .
C16 C9 C1 112.41(16) .
C10 C9 C1 102.21(15) .
C11 C10 C14 100.79(17) .
C11 C10 C9 102.12(15) .
C14 C10 C9 111.67(16) .
C11 C10 H10 113.7 .
C14 C10 H10 113.7 .
C9 C10 H10 113.7 .
C10 C11 C12 94.95(14) .
C10 C11 H11A 112.7 .
C12 C11 H11A 112.7 .
C10 C11 H11B 112.7 .
C12 C11 H11B 112.7 .
H11A C11 H11B 110.2 .
C15 C12 C11 119.72(16) .
C15 C12 C13 109.68(16) .
C11 C12 C13 98.49(16) .
C15 C12 C1 116.40(16) .
C11 C12 C1 102.89(15) .
C13 C12 C1 107.74(15) .
C14 C13 C12 104.94(17) .
C14 C13 H13A 110.8 .
C12 C13 H13A 110.8 .
C14 C13 H13B 110.8 .
C12 C13 H13B 110.8 .
H13A C13 H13B 108.8 .
C10 C14 C13 102.45(16) .
C10 C14 H14A 111.3 .
C13 C14 H14A 111.3 .
C10 C14 H14B 111.3 .
C13 C14 H14B 111.3 .
H14A C14 H14B 109.2 .
C12 C15 H15A 109.5 .
C12 C15 H15B 109.5 .
H15A C15 H15B 109.5 .
C12 C15 H15C 109.5 .
H15A C15 H15C 109.5 .
H15B C15 H15C 109.5 .
C9 C16 H16A 109.5 .
C9 C16 H16B 109.5 .
H16A C16 H16B 109.5 .
C9 C16 H16C 109.5 .
H16A C16 H16C 109.5 .
H16B C16 H16C 109.5 .
C9 C17 H17A 109.5 .
C9 C17 H17B 109.5 .
H17A C17 H17B 109.5 .
C9 C17 H17C 109.5 .
H17A C17 H17C 109.5 .
H17B C17 H17C 109.5 .

loop_
_geom_bond_atom_site_label_1
_geom_bond_atom_site_label_2
_geom_bond_distance
_geom_bond_site_symmetry_2
O1 C1 1.431(2) .
O1 H1 0.87(2) .
O1 H1X 0.83(2) .
O2 C5 1.371(2) .
O2 C6 1.423(2) .
C1 C2 1.547(2) .
C1 C12 1.584(2) .
C1 C9 1.605(3) .
C2 C8 1.405(3) .
C2 C3 1.406(3) .
C3 C4 1.410(3) .
C3 C3 1.513(3) 2
C4 C5 1.386(3) .
C4 H4 0.9500 .
C5 C7 1.386(3) .
C6 H6A 0.9800 .
C6 H6B 0.9800 .
C6 H6C 0.9800 .
C7 C8 1.383(3) .
C7 H7 0.9500 .
C8 H8 0.9500 .
C9 C17 1.534(3) .
C9 C16 1.535(3) .
C9 C10 1.559(3) .
C10 C11 1.538(3) .
C10 C14 1.539(3) .
C10 H10 1.0000 .
C11 C12 1.546(3) .
C11 H11A 0.9900 .
C11 H11B 0.9900 .
C12 C15 1.523(3) .
C12 C13 1.552(3) .
C13 C14 1.541(3) .
C13 H13A 0.9900 .
C13 H13B 0.9900 .
C14 H14A 0.9900 .
C14 H14B 0.9900 .
C15 H15A 0.9800 .
C15 H15B 0.9800 .
C15 H15C 0.9800 .
C16 H16A 0.9800 .
C16 H16B 0.9800 .
C16 H16C 0.9800 .
C17 H17A 0.9800 .
C17 H17B 0.9800 .
C17 H17C 0.9800 .

loop_
_geom_torsion_atom_site_label_1
_geom_torsion_atom_site_label_2
_geom_torsion_atom_site_label_3
_geom_torsion_atom_site_label_4
_geom_torsion
_geom_torsion_site_symmetry_1
_geom_torsion_site_symmetry_4
O1 C1 C2 C8 156.68(16) . .
C12 C1 C2 C8 36.4(2) . .
C9 C1 C2 C8 -80.6(2) . .
O1 C1 C2 C3 -21.3(2) . .
C12 C1 C2 C3 -141.64(17) . .
C9 C1 C2 C3 101.4(2) . .
C8 C2 C3 C4 -0.7(3) . .
C1 C2 C3 C4 177.36(16) . .
C8 C2 C3 C3 170.17(15) . 2
C1 C2 C3 C3 -11.7(3) . 2
C2 C3 C4 C5 -0.2(3) . .
C3 C3 C4 C5 -172.36(16) 2 .
C6 O2 C5 C7 -176.56(16) . .
C6 O2 C5 C4 2.8(3) . .
C3 C4 C5 O2 -178.37(16) . .
C3 C4 C5 C7 1.0(3) . .
O2 C5 C7 C8 178.54(16) . .
C4 C5 C7 C8 -0.9(3) . .
C5 C7 C8 C2 -0.1(3) . .
C3 C2 C8 C7 0.9(3) . .
C1 C2 C8 C7 -177.32(17) . .
O1 C1 C9 C17 133.61(16) . .
C2 C1 C9 C17 10.7(2) . .
C12 C1 C9 C17 -112.38(17) . .
O1 C1 C9 C16 12.5(2) . .
C2 C1 C9 C16 -110.37(19) . .
C12 C1 C9 C16 126.54(17) . .
O1 C1 C9 C10 -109.14(16) . .
C2 C1 C9 C10 127.97(16) . .
C12 C1 C9 C10 4.87(16) . .
C17 C9 C10 C11 81.59(19) . .
C16 C9 C10 C11 -160.16(17) . .
C1 C9 C10 C11 -39.03(18) . .
C17 C9 C10 C14 -171.46(17) . .
C16 C9 C10 C14 -53.2(2) . .
C1 C9 C10 C14 67.91(19) . .
C14 C10 C11 C12 -57.82(17) . .
C9 C10 C11 C12 57.35(17) . .
C10 C11 C12 C15 175.24(17) . .
C10 C11 C12 C13 56.73(16) . .
C10 C11 C12 C1 -53.77(16) . .
O1 C1 C12 C15 -81.75(19) . .
C2 C1 C12 C15 39.3(2) . .
C9 C1 C12 C15 163.52(15) . .
O1 C1 C12 C11 145.29(15) . .
C2 C1 C12 C11 -93.69(18) . .
C9 C1 C12 C11 30.56(17) . .
O1 C1 C12 C13 41.9(2) . .
C2 C1 C12 C13 162.88(16) . .
C9 C1 C12 C13 -72.87(18) . .
C15 C12 C13 C14 -161.97(16) . .
C11 C12 C13 C14 -36.11(18) . .
C1 C12 C13 C14 70.42(19) . .
C11 C10 C14 C13 35.55(18) . .
C9 C10 C14 C13 -72.25(19) . .
C12 C13 C14 C10 0.64(19) . .
